data_4314662
loop_
_publ_author_name
'Diana Gabriela Vargas-Pineda'
'Tanya Guardado'
'Francisco Cervantes-Lee'
'Alejandro J. Metta-Magana'
'Keith H. Pannell'

_publ_contact_author_address
;Department of Chemistry, University of Texas at El Paso, 
El Paso, Texas, 79968-0513
;
_publ_contact_author_email pannel@utep.edu
_publ_contact_author_name 'Keith H. Pannell'
_publ_section_title
;
 Intramolecular Chalcogen-Tin Interactions in [(o-MeEC6H4)CH2]2SnPh2-nCln
 (E = S, O, CH2; n= 0, 1, 2) and Intermolecular Chlorine-Tin Interactions
 in the meta- and para-Methoxy Isomers
;
_journal_name_full 'Inorganic Chemistry'
_journal_page_first 960
_journal_page_last 968
_journal_paper_doi 10.1021/ic901800c
_journal_volume 49
_journal_year 2010
_chemical_formula_sum 'C16 H18 Cl2 S2 Sn'
_chemical_formula_weight 464.01
_chemical_name_systematic
; 
 bis-(o-thiomethoxy-benzyl)-dichloro-tin 
;
_space_group_IT_number 15
_symmetry_cell_setting monoclinic
_symmetry_space_group_name_Hall '-C 2yc'
_symmetry_space_group_name_H-M 'C 1 2/c 1'
_atom_sites_solution_hydrogens geom
_atom_sites_solution_primary direct
_atom_sites_solution_secondary difmap
_cell_angle_alpha 90.00
_cell_angle_beta 125.650(2)
_cell_angle_gamma 90.00
_cell_formula_units_Z 4
_cell_length_a 18.641(3)
_cell_length_b 8.2600(12)
_cell_length_c 14.947(2)
_cell_measurement_temperature 293(2)
_cell_volume 1870.1(5)
_computing_cell_refinement 'Bruker SMART'
_computing_data_collection 'Bruker SMART'
_computing_data_reduction 'Bruker SAINT'
_computing_molecular_graphics 'Bruker SHELXTL'
_computing_publication_material 'Bruker SHELXTL'
_computing_structure_refinement 'SHELXL-97 (Sheldrick, 1997)'
_computing_structure_solution 'SHELXS-97 (Sheldrick, 1990)'
_diffrn_ambient_temperature 293(2)
_diffrn_measured_fraction_theta_full 1.000
_diffrn_measured_fraction_theta_max 1.000
_diffrn_measurement_device_type 'CCD area detector'
_diffrn_measurement_method 'phi and omega scans'
_diffrn_radiation_monochromator graphite
_diffrn_radiation_source 'fine-focus sealed tube'
_diffrn_radiation_type MoK\a
_diffrn_radiation_wavelength 0.71073
_diffrn_reflns_av_R_equivalents 0.0186
_diffrn_reflns_av_sigmaI/netI 0.0134
_diffrn_reflns_limit_h_max 22
_diffrn_reflns_limit_h_min -22
_diffrn_reflns_limit_k_max 9
_diffrn_reflns_limit_k_min -9
_diffrn_reflns_limit_l_max 17
_diffrn_reflns_limit_l_min -17
_diffrn_reflns_number 8708
_diffrn_reflns_theta_full 25.00
_diffrn_reflns_theta_max 25.00
_diffrn_reflns_theta_min 2.69
_exptl_absorpt_coefficient_mu 1.866
_exptl_absorpt_correction_T_max 0.6426
_exptl_absorpt_correction_T_min 0.6044
_exptl_absorpt_correction_type none
_exptl_absorpt_process_details SADABS
_exptl_crystal_colour colorless
_exptl_crystal_density_diffrn 1.648
_exptl_crystal_density_meas 0
_exptl_crystal_density_method 'not measured'
_exptl_crystal_description chunk
_exptl_crystal_F_000 920
_exptl_crystal_size_max 0.30
_exptl_crystal_size_mid 0.28
_exptl_crystal_size_min 0.26
_refine_diff_density_max 0.669
_refine_diff_density_min -0.265
_refine_diff_density_rms 0.060
_refine_ls_extinction_method none
_refine_ls_goodness_of_fit_ref 1.023
_refine_ls_hydrogen_treatment mixed
_refine_ls_matrix_type full
_refine_ls_number_parameters 97
_refine_ls_number_reflns 1654
_refine_ls_number_restraints 57
_refine_ls_restrained_S_all 1.013
_refine_ls_R_factor_all 0.0253
_refine_ls_R_factor_gt 0.0241
_refine_ls_shift/su_max 0.001
_refine_ls_shift/su_mean 0.000
_refine_ls_structure_factor_coef Fsqd
_refine_ls_weighting_details 'calc w=1/[\s^2^(Fo^2^)+(0.0458P)^2^+1.3384P] where P=(Fo^2^+2Fc^2^)/3'
_refine_ls_weighting_scheme calc
_refine_ls_wR_factor_gt 0.0657
_refine_ls_wR_factor_ref 0.0672
_reflns_number_gt 1594
_reflns_number_total 1654
_reflns_threshold_expression >2sigma(I)
_cod_data_source_file ic901800c_si_001_4.cif
_cod_data_source_block 6
_cod_depositor_comments
;
The following automatic conversions were performed:

'_symmetry_cell_setting' value 'Monoclinic' changed to 'monoclinic'
according to the built-in table from CIF Core dictionary named
'cif_core.dic' version 2.4.1 from 2010-06-29.

Automatic conversion script
Id: cif_fix_values 1646 2011-03-28 12:23:43Z adriana 
;
_cod_database_code 4314662

loop_
_symmetry_equiv_pos_as_xyz
'x, y, z'
'-x, y, -z+1/2'
'x+1/2, y+1/2, z'
'-x+1/2, y+1/2, -z+1/2'
'-x, -y, -z'
'x, -y, z-1/2'
'-x+1/2, -y+1/2, -z'
'x+1/2, -y+1/2, z-1/2'

loop_
_atom_site_label
_atom_site_type_symbol
_atom_site_fract_x
_atom_site_fract_y
_atom_site_fract_z
_atom_site_U_iso_or_equiv
_atom_site_adp_type
_atom_site_occupancy
_atom_site_symmetry_multiplicity
_atom_site_calc_flag
_atom_site_refinement_flags
_atom_site_disorder_assembly
_atom_site_disorder_group
Sn1 Sn 1.0000 0.77359(3) 0.2500 0.05010(12) Uani 1 2 d S . .
S1 S 0.87322(5) 0.52474(10) 0.23301(7) 0.0730(2) Uani 1 1 d . . .
Cl1 Cl 1.11181(5) 0.96674(10) 0.29201(7) 0.0706(2) Uani 1 1 d . . .
C1 C 1.04214(19) 0.6908(5) 0.4096(2) 0.0692(8) Uani 1 1 d U . .
H1A H 1.0651 0.5816 0.4205 0.083 Uiso 1 1 calc R . .
H2B H 1.0899 0.7594 0.4651 0.083 Uiso 1 1 calc R . .
C2 C 0.97083(19) 0.6910(3) 0.4260(2) 0.0576(6) Uani 1 1 d U . .
C3 C 0.88925(18) 0.6179(3) 0.3508(2) 0.0613(7) Uani 1 1 d U . .
C4 C 0.8247(2) 0.6178(5) 0.3679(3) 0.0868(10) Uani 1 1 d U . .
H4 H 0.7709 0.5677 0.3173 0.104 Uiso 1 1 calc R . .
C5 C 0.8387(4) 0.6905(6) 0.4583(5) 0.1089(15) Uani 1 1 d U . .
H5 H 0.7942 0.6904 0.4689 0.131 Uiso 1 1 calc R . .
C6 C 0.9173(5) 0.7639(5) 0.5338(5) 0.1065(15) Uani 1 1 d U . .
H6 H 0.9263 0.8129 0.5956 0.128 Uiso 1 1 calc R . .
C7 C 0.9845(3) 0.7657(4) 0.5187(4) 0.0817(10) Uani 1 1 d U . .
H7 H 1.0380 0.8162 0.5699 0.098 Uiso 1 1 calc R . .
C8 C 0.7626(2) 0.5889(6) 0.1241(3) 0.1104(15) Uani 1 1 d . . .
H8A H 0.7210 0.5362 0.1326 0.166 Uiso 1 1 calc R . .
H8B H 0.7502 0.5605 0.0541 0.166 Uiso 1 1 calc R . .
H8C H 0.7579 0.7041 0.1278 0.166 Uiso 1 1 calc R . .

loop_
_atom_site_aniso_label
_atom_site_aniso_U_11
_atom_site_aniso_U_22
_atom_site_aniso_U_33
_atom_site_aniso_U_23
_atom_site_aniso_U_13
_atom_site_aniso_U_12
Sn1 0.03479(16) 0.06094(19) 0.05042(18) 0.000 0.02248(13) 0.000
S1 0.0589(4) 0.0731(5) 0.0684(5) -0.0055(4) 0.0266(4) -0.0088(4)
Cl1 0.0568(4) 0.0745(5) 0.0891(5) -0.0150(4) 0.0473(4) -0.0159(3)
C1 0.0432(15) 0.099(2) 0.0509(16) 0.0074(15) 0.0194(13) 0.0002(15)
C2 0.0575(16) 0.0592(15) 0.0579(15) 0.0078(12) 0.0347(13) 0.0032(12)
C3 0.0542(15) 0.0586(16) 0.0716(17) 0.0118(13) 0.0368(14) 0.0048(12)
C4 0.074(2) 0.090(3) 0.118(3) 0.028(2) 0.068(2) 0.0095(18)
C5 0.128(4) 0.105(3) 0.158(4) 0.042(3) 0.120(4) 0.035(3)
C6 0.176(5) 0.082(3) 0.123(4) 0.016(2) 0.121(4) 0.026(3)
C7 0.111(3) 0.069(2) 0.076(2) 0.0011(15) 0.060(2) -0.0028(17)
C8 0.067(2) 0.109(3) 0.088(3) -0.004(2) 0.0068(19) -0.011(2)

loop_
_atom_type_symbol
_atom_type_description
_atom_type_scat_dispersion_real
_atom_type_scat_dispersion_imag
_atom_type_scat_source
C C 0.0033 0.0016 'International Tables Vol C Tables 4.2.6.8 and 6.1.1.4'
H H 0.0000 0.0000 'International Tables Vol C Tables 4.2.6.8 and 6.1.1.4'
S S 0.1246 0.1234 'International Tables Vol C Tables 4.2.6.8 and 6.1.1.4'
Cl Cl 0.1484 0.1585 'International Tables Vol C Tables 4.2.6.8 and 6.1.1.4'
Sn Sn -0.6537 1.4246 'International Tables Vol C Tables 4.2.6.8 and 6.1.1.4'

loop_
_geom_angle_atom_site_label_1
_geom_angle_atom_site_label_2
_geom_angle_atom_site_label_3
_geom_angle
_geom_angle_site_symmetry_1
_geom_angle_site_symmetry_3
_geom_angle_publ_flag
C1 Sn1 C1 142.8(2) 2_755 . ?
C1 Sn1 Cl1 101.68(10) 2_755 . ?
C1 Sn1 Cl1 102.83(9) . . ?
C1 Sn1 Cl1 102.83(9) 2_755 2_755 ?
C1 Sn1 Cl1 101.68(10) . 2_755 ?
Cl1 Sn1 Cl1 96.66(4) . 2_755 ?
C3 S1 C8 102.11(19) . . ?
C2 C1 Sn1 113.62(19) . . ?
C3 C2 C7 118.2(3) . . ?
C3 C2 C1 121.7(3) . . ?
C7 C2 C1 120.0(3) . . ?
C4 C3 C2 120.9(3) . . ?
C4 C3 S1 121.7(3) . . ?
C2 C3 S1 117.4(2) . . ?
C5 C4 C3 120.4(4) . . ?
C4 C5 C6 120.7(4) . . ?
C5 C6 C7 120.2(4) . . ?
C6 C7 C2 119.6(4) . . ?

loop_
_geom_bond_atom_site_label_1
_geom_bond_atom_site_label_2
_geom_bond_distance
_geom_bond_site_symmetry_2
_geom_bond_publ_flag
Sn1 C1 2.143(3) 2_755 ?
Sn1 C1 2.143(3) . ?
Sn1 Cl1 2.3995(8) . ?
Sn1 Cl1 2.3995(8) 2_755 ?
S1 C3 1.779(3) . ?
S1 C8 1.808(4) . ?
C1 C2 1.485(4) . ?
C2 C3 1.396(4) . ?
C2 C7 1.398(5) . ?
C3 C4 1.369(4) . ?
C4 C5 1.357(7) . ?
C5 C6 1.365(8) . ?
C6 C7 1.395(7) . ?

loop_
_geom_torsion_atom_site_label_1
_geom_torsion_atom_site_label_2
_geom_torsion_atom_site_label_3
_geom_torsion_atom_site_label_4
_geom_torsion
_geom_torsion_site_symmetry_1
_geom_torsion_site_symmetry_2
_geom_torsion_site_symmetry_3
_geom_torsion_site_symmetry_4
_geom_torsion_publ_flag
C1 Sn1 C1 C2 -98.6(2) 2_755 . . . ?
Cl1 Sn1 C1 C2 131.4(2) . . . . ?
Cl1 Sn1 C1 C2 31.7(3) 2_755 . . . ?
Sn1 C1 C2 C3 51.1(4) . . . . ?
Sn1 C1 C2 C7 -129.0(3) . . . . ?
C7 C2 C3 C4 -0.7(4) . . . . ?
C1 C2 C3 C4 179.3(3) . . . . ?
C7 C2 C3 S1 179.6(2) . . . . ?
C1 C2 C3 S1 -0.4(4) . . . . ?
C8 S1 C3 C4 43.1(3) . . . . ?
C8 S1 C3 C2 -137.2(3) . . . . ?
C2 C3 C4 C5 0.6(5) . . . . ?
S1 C3 C4 C5 -179.7(3) . . . . ?
C3 C4 C5 C6 -0.4(6) . . . . ?
C4 C5 C6 C7 0.3(7) . . . . ?
C5 C6 C7 C2 -0.4(6) . . . . ?
C3 C2 C7 C6 0.6(5) . . . . ?
C1 C2 C7 C6 -179.4(3) . . . . ?
